data_7706396
loop_
_publ_author_name
'Henke, Wade C.'
'Kerr, Tyler A.'
'Sheridan, Thomas R.'
'Henling, Lawrence M.'
'Takase, Michael K.'
'Day, Victor W.'
'Gray, Harry B.'
'Blakemore, James D.'

_publ_section_title
;
 Synthesis, structural studies, and redox chemistry of bimetallic
 [Mn(CO)<sub>3</sub>] and [Re(CO)<sub>3</sub>] complexes.
;
_journal_issue 8
_journal_name_full 'Dalton transactions (Cambridge, England : 2003)'
_journal_page_first 2746
_journal_page_last 2756
_journal_paper_doi 10.1039/d0dt03666h
_journal_volume 50
_journal_year 2021
_chemical_formula_moiety 'C14 H6 Cl2 N4 O6 Re2'
_chemical_formula_sum 'C14 H6 Cl2 N4 O6 Re2'
_chemical_formula_weight 769.53
_space_group_crystal_system monoclinic
_space_group_IT_number 14
_space_group_name_Hall '-P 2ybc'
_space_group_name_H-M_alt 'P 1 21/c 1'
_atom_sites_solution_hydrogens geom
_audit_creation_date 2020-05-18
_audit_creation_method
;
Olex2 1.3
(compiled 2020.02.04 svn.rd84adfe8 for OlexSys, GUI svn.r6032)
;
_audit_update_record
;
2020-10-16 deposited with the CCDC.	2021-01-12 downloaded from the CCDC.
;
_cell_angle_alpha 90
_cell_angle_beta 97.6407(17)
_cell_angle_gamma 90
_cell_formula_units_Z 2
_cell_length_a 6.3386(3)
_cell_length_b 11.9351(6)
_cell_length_c 12.3347(6)
_cell_measurement_reflns_used 9915
_cell_measurement_temperature 100(2)
_cell_measurement_theta_max 36.967
_cell_measurement_theta_min 2.385
_cell_volume 924.86(8)
_computing_cell_refinement 'SAINT v8.34A (Bruker, 2013)'
_computing_data_reduction 'SAINT v8.34A (Bruker, 2013)'
_computing_molecular_graphics 'Olex2 1.3 (Dolomanov et al., 2009)'
_computing_publication_material 'Olex2 1.3 (Dolomanov et al., 2009)'
_computing_structure_refinement 'XL  (Sheldrick, 2008)'
_diffrn_ambient_temperature 100.0
_diffrn_measured_fraction_theta_full 1.000
_diffrn_measured_fraction_theta_max 1.000
_diffrn_measurement_device_type 'Bruker APEX-II CCD'
_diffrn_measurement_method '\f and \w scans'
_diffrn_radiation_type MoK\a
_diffrn_radiation_wavelength 0.71073
_diffrn_reflns_av_R_equivalents 0.0548
_diffrn_reflns_av_unetI/netI 0.0216
_diffrn_reflns_Laue_measured_fraction_full 1.000
_diffrn_reflns_Laue_measured_fraction_max 1.000
_diffrn_reflns_limit_h_max 7
_diffrn_reflns_limit_h_min -7
_diffrn_reflns_limit_k_max 14
_diffrn_reflns_limit_k_min -14
_diffrn_reflns_limit_l_max 14
_diffrn_reflns_limit_l_min -14
_diffrn_reflns_number 21581
_diffrn_reflns_point_group_measured_fraction_full 1.000
_diffrn_reflns_point_group_measured_fraction_max 1.000
_diffrn_reflns_theta_full 24.992
_diffrn_reflns_theta_max 24.992
_diffrn_reflns_theta_min 2.385
_exptl_absorpt_coefficient_mu 13.406
_exptl_absorpt_correction_T_max 1.0000
_exptl_absorpt_correction_T_min 0.8522
_exptl_absorpt_correction_type multi-scan
_exptl_crystal_colour orange
_exptl_crystal_colour_primary orange
_exptl_crystal_density_diffrn 2.763
_exptl_crystal_description block
_exptl_crystal_F_000 700
_exptl_crystal_size_max 0.06
_exptl_crystal_size_mid 0.04
_exptl_crystal_size_min 0.02
_refine_diff_density_max 1.570
_refine_diff_density_min -1.787
_refine_diff_density_rms 0.164
_refine_ls_extinction_method none
_refine_ls_goodness_of_fit_ref 1.401
_refine_ls_hydrogen_treatment constr
_refine_ls_matrix_type full
_refine_ls_number_parameters 145
_refine_ls_number_reflns 1634
_refine_ls_number_restraints 0
_refine_ls_restrained_S_all 1.401
_refine_ls_R_factor_all 0.0304
_refine_ls_R_factor_gt 0.0267
_refine_ls_shift/su_max 0.001
_refine_ls_shift/su_mean 0.000
_refine_ls_structure_factor_coef Fsqd
_refine_ls_weighting_details 'w=1/[\s^2^(Fo^2^)+5.6995P] where P=(Fo^2^+2Fc^2^)/3'
_refine_ls_weighting_scheme calc
_refine_ls_wR_factor_gt 0.0478
_refine_ls_wR_factor_ref 0.0485
_reflns_Friedel_coverage 0.000
_reflns_number_gt 1535
_reflns_number_total 1634
_reflns_threshold_expression 'I > 2\s(I)'
_cod_data_source_file d0dt03666h3.cif
_cod_data_source_block cmpd2anti_p15249
_cod_depositor_comments 'Adding full bibliography for 7706395--7706401.cif.'
_cod_database_code 7706396
_shelx_shelxl_version_number 2014/7
_shelx_space_group_comment
;
The symmetry employed for this shelxl refinement is uniquely defined
by the following loop, which should always be used as a source of
symmetry information in preference to the above space-group names.
They are only intended as comments.
;
_shelx_estimated_absorpt_t_max 0.775
_shelx_estimated_absorpt_t_min 0.500
_olex2_refinement_description
;
1. Fixed Uiso
 At 1.2 times of:
  All C(H) groups
2. Others
 Sof(Cl1A)=Sof(O3A)=Sof(C7A)=1-FVAR(1)
 Sof(Cl1)=Sof(O3)=Sof(C7)=FVAR(1)
3.a Aromatic/amide H refined with riding coordinates:
 C1(H1), C2(H2), C3(H3)
;
_olex2_submission_special_instructions 'No special instructions were received'

loop_
_space_group_symop_operation_xyz
'x, y, z'
'-x, y+1/2, -z+1/2'
'-x, -y, -z'
'x, -y-1/2, z-1/2'

loop_
_atom_site_label
_atom_site_type_symbol
_atom_site_fract_x
_atom_site_fract_y
_atom_site_fract_z
_atom_site_U_iso_or_equiv
_atom_site_adp_type
_atom_site_occupancy
_atom_site_site_symmetry_order
_atom_site_calc_flag
_atom_site_refinement_flags_posn
_atom_site_refinement_flags_adp
_atom_site_refinement_flags_occupancy
_atom_site_disorder_assembly
_atom_site_disorder_group
Re1 Re 0.47317(4) 0.73689(2) 0.55662(2) 0.01519(9) Uani 1 1 d . . . . .
Cl1 Cl 0.1769(4) 0.6686(3) 0.6481(2) 0.0220(11) Uani 0.795(16) 1 d . . P A 1
Cl1A Cl 0.771(2) 0.7574(19) 0.4522(11) 0.029(5) Uani 0.205(16) 1 d . . P A 2
O1 O 0.2452(8) 0.9472(4) 0.4571(5) 0.0356(13) Uani 1 1 d . . . . .
O2 O 0.6708(8) 0.8832(4) 0.7480(4) 0.0324(13) Uani 1 1 d . . . . .
O3 O 0.8467(14) 0.8044(8) 0.4346(6) 0.0218(18) Uani 0.795(16) 1 d . . P A 1
O3A O 0.103(6) 0.692(3) 0.684(3) 0.042(9) Uiso 0.205(16) 1 d . . P A 2
N1 N 0.3511(8) 0.6131(4) 0.4326(4) 0.0147(12) Uani 1 1 d . . . . .
N2 N 0.3781(8) 0.4214(4) 0.3852(4) 0.0142(11) Uani 1 1 d . . . . .
C1 C 0.2124(10) 0.6295(6) 0.3409(5) 0.0182(15) Uani 1 1 d . . . . .
H1 H 0.1504 0.7014 0.3268 0.022 Uiso 1 1 calc R U . . .
C2 C 0.1596(10) 0.5442(6) 0.2680(5) 0.0204(15) Uani 1 1 d . . . . .
H2 H 0.0664 0.5567 0.2023 0.024 Uiso 1 1 calc R U . . .
C3 C 0.2456(10) 0.4396(6) 0.2928(5) 0.0200(15) Uani 1 1 d . . . . .
H3 H 0.2102 0.3793 0.2434 0.024 Uiso 1 1 calc R U . . .
C4 C 0.4260(10) 0.5095(5) 0.4504(5) 0.0136(13) Uani 1 1 d . . . . .
C5 C 0.3258(10) 0.8682(6) 0.4935(6) 0.0215(15) Uani 1 1 d . . . . .
C6 C 0.5942(10) 0.8287(6) 0.6758(6) 0.0216(15) Uani 1 1 d . . . . .
C7 C 0.705(2) 0.7780(12) 0.4827(11) 0.020(3) Uani 0.795(16) 1 d . . P A 1
C7A C 0.223(6) 0.705(3) 0.629(3) 0.005(9) Uiso 0.205(16) 1 d . . P A 2

loop_
_atom_site_aniso_label
_atom_site_aniso_U_11
_atom_site_aniso_U_22
_atom_site_aniso_U_33
_atom_site_aniso_U_23
_atom_site_aniso_U_13
_atom_site_aniso_U_12
Re1 0.01285(13) 0.01326(14) 0.02017(14) -0.00140(12) 0.00476(9) -0.00207(12)
Cl1 0.0177(16) 0.0234(18) 0.0276(16) -0.0063(11) 0.0135(11) -0.0106(11)
Cl1A 0.022(9) 0.039(11) 0.025(7) 0.011(6) 0.005(5) 0.000(6)
O1 0.023(3) 0.020(3) 0.062(4) 0.008(3) 0.000(3) 0.004(2)
O2 0.021(3) 0.039(3) 0.038(3) -0.019(3) 0.008(2) -0.013(2)
O3 0.015(4) 0.026(5) 0.024(4) 0.008(3) 0.005(3) -0.002(3)
N1 0.007(3) 0.021(3) 0.016(3) 0.001(2) 0.003(2) -0.004(2)
N2 0.010(3) 0.018(3) 0.016(3) 0.000(2) 0.005(2) -0.003(2)
C1 0.008(3) 0.028(4) 0.019(3) 0.006(3) 0.001(3) 0.006(3)
C2 0.012(3) 0.029(4) 0.021(4) 0.007(3) 0.004(3) -0.001(3)
C3 0.013(3) 0.032(4) 0.015(3) -0.003(3) 0.002(3) -0.010(3)
C4 0.012(3) 0.015(3) 0.015(3) -0.001(3) 0.005(3) 0.000(3)
C5 0.012(3) 0.023(4) 0.031(4) -0.002(3) 0.007(3) -0.002(3)
C6 0.011(3) 0.022(4) 0.033(4) 0.000(3) 0.011(3) -0.004(3)
C7 0.016(7) 0.020(6) 0.024(7) 0.002(5) 0.004(5) 0.002(5)

loop_
_atom_type_symbol
_atom_type_description
_atom_type_scat_dispersion_real
_atom_type_scat_dispersion_imag
_atom_type_scat_source
C C 0.0033 0.0016 'International Tables Vol C Tables 4.2.6.8 and 6.1.1.4'
H H 0.0000 0.0000 'International Tables Vol C Tables 4.2.6.8 and 6.1.1.4'
Cl Cl 0.1484 0.1585 'International Tables Vol C Tables 4.2.6.8 and 6.1.1.4'
N N 0.0061 0.0033 'International Tables Vol C Tables 4.2.6.8 and 6.1.1.4'
O O 0.0106 0.0060 'International Tables Vol C Tables 4.2.6.8 and 6.1.1.4'
Re Re -1.0185 7.2310 'International Tables Vol C Tables 4.2.6.8 and 6.1.1.4'

loop_
_exptl_crystal_face_index_h
_exptl_crystal_face_index_k
_exptl_crystal_face_index_l
_exptl_crystal_face_perp_dist
2.00 -1.00 -1.00 0.0320
0.00 -1.00 1.00 0.0050
0.00 1.00 -1.00 0.0100
0.00 -1.00 -3.00 0.0190
0.00 1.00 3.00 0.0070
3.00 1.00 -1.00 0.0270
-2.00 -1.00 1.00 0.0160
-1.00 1.00 -1.00 0.0120

loop_
_geom_angle_atom_site_label_1
_geom_angle_atom_site_label_2
_geom_angle_atom_site_label_3
_geom_angle
_geom_angle_site_symmetry_1
_geom_angle_site_symmetry_3
_geom_angle_publ_flag
N1 Re1 Cl1 82.90(14) . . ?
N1 Re1 Cl1A 85.7(5) . . ?
N2 Re1 Cl1 83.40(15) 3_666 . ?
N2 Re1 Cl1A 86.0(5) 3_666 . ?
N2 Re1 N1 75.15(19) 3_666 . ?
C5 Re1 Cl1 95.5(2) . . ?
C5 Re1 Cl1A 94.2(5) . . ?
C5 Re1 N1 99.1(2) . . ?
C5 Re1 N2 174.3(2) . 3_666 ?
C5 Re1 C7A 88.0(11) . . ?
C6 Re1 Cl1 95.2(2) . . ?
C6 Re1 Cl1A 95.1(5) . . ?
C6 Re1 N1 172.6(3) . . ?
C6 Re1 N2 97.6(2) . 3_666 ?
C6 Re1 C5 88.2(3) . . ?
C6 Re1 C7A 91.5(10) . . ?
C7 Re1 Cl1 175.6(4) . . ?
C7 Re1 N1 93.6(4) . . ?
C7 Re1 N2 93.1(4) . 3_666 ?
C7 Re1 C5 87.7(4) . . ?
C7 Re1 C6 87.9(4) . . ?
C7A Re1 Cl1A 173.1(11) . . ?
C7A Re1 N1 87.5(10) . . ?
C7A Re1 N2 91.2(11) . 3_666 ?
C1 N1 Re1 128.1(4) . . ?
C4 N1 Re1 115.2(4) . . ?
C4 N1 C1 116.8(6) . . ?
C3 N2 Re1 127.7(4) . 3_666 ?
C4 N2 Re1 115.4(4) . 3_666 ?
C4 N2 C3 116.9(6) . . ?
N1 C1 H1 119.5 . . ?
N1 C1 C2 121.1(6) . . ?
C2 C1 H1 119.5 . . ?
C1 C2 H2 120.9 . . ?
C1 C2 C3 118.2(6) . . ?
C3 C2 H2 120.9 . . ?
N2 C3 C2 121.2(6) . . ?
N2 C3 H3 119.4 . . ?
C2 C3 H3 119.4 . . ?
N1 C4 N2 125.8(6) . . ?
N1 C4 C4 117.2(7) . 3_666 ?
N2 C4 C4 117.0(7) . 3_666 ?
O1 C5 Re1 177.8(6) . . ?
O2 C6 Re1 178.8(6) . . ?
O3 C7 Re1 178.6(11) . . ?
O3A C7A Re1 169(3) . . ?

loop_
_geom_bond_atom_site_label_1
_geom_bond_atom_site_label_2
_geom_bond_distance
_geom_bond_site_symmetry_2
_geom_bond_publ_flag
Re1 Cl1 2.455(3) . ?
Re1 Cl1A 2.434(15) . ?
Re1 N1 2.192(5) . ?
Re1 N2 2.189(5) 3_666 ?
Re1 C5 1.934(7) . ?
Re1 C6 1.911(7) . ?
Re1 C7 1.894(15) . ?
Re1 C7A 1.96(4) . ?
O1 C5 1.136(8) . ?
O2 C6 1.156(8) . ?
O3 C7 1.18(2) . ?
O3A C7A 1.09(7) . ?
N1 C1 1.352(8) . ?
N1 C4 1.333(8) . ?
N2 Re1 2.189(5) 3_666 ?
N2 C3 1.340(8) . ?
N2 C4 1.334(8) . ?
C1 H1 0.9500 . ?
C1 C2 1.370(9) . ?
C2 H2 0.9500 . ?
C2 C3 1.380(10) . ?
C3 H3 0.9500 . ?
C4 C4 1.456(12) 3_666 ?

loop_
_geom_torsion_atom_site_label_1
_geom_torsion_atom_site_label_2
_geom_torsion_atom_site_label_3
_geom_torsion_atom_site_label_4
_geom_torsion
_geom_torsion_site_symmetry_1
_geom_torsion_site_symmetry_2
_geom_torsion_site_symmetry_3
_geom_torsion_site_symmetry_4
_geom_torsion_publ_flag
Re1 N1 C1 C2 176.5(4) . . . . ?
Re1 N1 C4 N2 -178.5(5) . . . . ?
Re1 N1 C4 C4 1.2(9) . . . 3_666 ?
Re1 N2 C3 C2 178.4(4) 3_666 . . . ?
Re1 N2 C4 N1 -178.7(5) 3_666 . . . ?
Re1 N2 C4 C4 1.6(9) 3_666 . . 3_666 ?
N1 C1 C2 C3 2.5(9) . . . . ?
C1 N1 C4 N2 0.9(9) . . . . ?
C1 N1 C4 C4 -179.4(6) . . . 3_666 ?
C1 C2 C3 N2 -0.3(9) . . . . ?
C3 N2 C4 N1 1.1(9) . . . . ?
C3 N2 C4 C4 -178.6(7) . . . 3_666 ?
C4 N1 C1 C2 -2.7(9) . . . . ?
C4 N2 C3 C2 -1.4(9) . . . . ?
